data_7222024
loop_
_publ_author_name
'Guo, Huadong'
'Yan, Yongnian'
'Wang, Nan'
'Guo, Xianmin'
'Zheng, Guoli'
'Qi, Yanjuan'

_publ_section_title
;
 A series of entangled coordination polymers assembled by a V-shaped
 bisimidazole ligand and various dicarboxylic acids: synthesis,
 characterization and luminescence properties
;
_journal_issue 34
_journal_name_full CrystEngComm
_journal_page_first 6512
_journal_paper_doi 10.1039/C5CE00903K
_journal_volume 17
_journal_year 2015
_chemical_formula_moiety 'C64 H54 N8 O21 S4 Zn2'
_chemical_formula_sum 'C64 H54 N8 O21 S4 Zn2'
_chemical_formula_weight 1530.13
_chemical_melting_point ?
_chemical_name_systematic
;
 ?
;
_space_group_IT_number 2
_symmetry_cell_setting triclinic
_symmetry_space_group_name_Hall '-P 1'
_symmetry_space_group_name_H-M 'P -1'
_atom_sites_solution_hydrogens geom
_atom_sites_solution_primary direct
_atom_sites_solution_secondary difmap
_audit_creation_method SHELXL-97
_audit_update_record
;
2015-05-06 deposited with the CCDC.
2015-07-31 downloaded from the CCDC.
;
_cell_angle_alpha 67.9150(10)
_cell_angle_beta 79.6320(10)
_cell_angle_gamma 73.8990(10)
_cell_formula_units_Z 2
_cell_length_a 14.2687(7)
_cell_length_b 15.7567(7)
_cell_length_c 16.2206(7)
_cell_measurement_reflns_used 12678
_cell_measurement_temperature 293(2)
_cell_measurement_theta_max 26.02
_cell_measurement_theta_min 1.61
_cell_volume 3234.9(3)
_computing_cell_refinement 'Bruker SMART'
_computing_data_collection 'Bruker SMART'
_computing_data_reduction 'Bruker SAINT'
_computing_molecular_graphics SHELXP-97
_computing_publication_material SHELXTL
_computing_structure_refinement 'SHELXL-97 (Sheldrick, 1997)'
_computing_structure_solution 'SHELXS-97 (Sheldrick, 1990)'
_diffrn_ambient_temperature 293(2)
_diffrn_detector_area_resol_mean 9.00cm
_diffrn_measured_fraction_theta_full 0.998
_diffrn_measured_fraction_theta_max 0.998
_diffrn_measurement_device_type 'CCD area detector'
_diffrn_measurement_method 'phi and omega scans'
_diffrn_radiation_monochromator graphite
_diffrn_radiation_source 'fine-focus sealed tube'
_diffrn_radiation_type MoK\a
_diffrn_radiation_wavelength 0.71073
_diffrn_reflns_av_R_equivalents 0.0197
_diffrn_reflns_av_sigmaI/netI 0.0399
_diffrn_reflns_limit_h_max 17
_diffrn_reflns_limit_h_min -15
_diffrn_reflns_limit_k_max 19
_diffrn_reflns_limit_k_min -18
_diffrn_reflns_limit_l_max 16
_diffrn_reflns_limit_l_min -20
_diffrn_reflns_number 20244
_diffrn_reflns_theta_full 26.00
_diffrn_reflns_theta_max 26.00
_diffrn_reflns_theta_min 1.43
_diffrn_standards_decay_% none
_diffrn_standards_interval_count none
_diffrn_standards_interval_time none
_diffrn_standards_number none
_exptl_absorpt_coefficient_mu 0.956
_exptl_absorpt_correction_T_max 0.862
_exptl_absorpt_correction_T_min 0.798
_exptl_absorpt_correction_type empirical
_exptl_absorpt_process_details SADABS
_exptl_crystal_colour colorless
_exptl_crystal_density_diffrn 1.571
_exptl_crystal_density_method 'not measured'
_exptl_crystal_description block
_exptl_crystal_F_000 1572
_exptl_crystal_size_max 0.24
_exptl_crystal_size_mid 0.22
_exptl_crystal_size_min 0.16
_refine_diff_density_max 0.996
_refine_diff_density_min -0.400
_refine_diff_density_rms 0.101
_refine_ls_extinction_method none
_refine_ls_goodness_of_fit_ref 1.109
_refine_ls_hydrogen_treatment constr
_refine_ls_matrix_type full
_refine_ls_number_parameters 867
_refine_ls_number_reflns 12678
_refine_ls_number_restraints 6
_refine_ls_restrained_S_all 1.163
_refine_ls_R_factor_all 0.0651
_refine_ls_R_factor_gt 0.0434
_refine_ls_shift/su_max 0.001
_refine_ls_shift/su_mean 0.000
_refine_ls_structure_factor_coef Fsqd
_refine_ls_weighting_details 'calc w=1/[\s^2^(Fo^2^)+(0.0755P)^2^+0.6599P] where P=(Fo^2^+2Fc^2^)/3'
_refine_ls_weighting_scheme calc
_refine_ls_wR_factor_gt 0.1198
_refine_ls_wR_factor_ref 0.1359
_reflns_number_gt 9664
_reflns_number_total 12678
_reflns_threshold_expression >2sigma(I)
_cod_data_source_file c5ce00903k2.cif
_cod_data_source_block 1
_cod_depositor_comments
;
The following automatic conversions were performed:

'_chemical_melting_point' value 'not measured' was changed to '?' -
the value is undefined or not given.

Automatic conversion script
Id: cif_fix_values 3271 2015-04-21 07:52:19Z andrius 
;
_cod_original_sg_symbol_H-M p-1
_cod_database_code 7222024

loop_
_symmetry_equiv_pos_as_xyz
'x, y, z'
'-x, -y, -z'

loop_
_atom_site_label
_atom_site_type_symbol
_atom_site_fract_x
_atom_site_fract_y
_atom_site_fract_z
_atom_site_U_iso_or_equiv
_atom_site_adp_type
_atom_site_occupancy
_atom_site_symmetry_multiplicity
_atom_site_calc_flag
_atom_site_refinement_flags
C1 C 0.2481(3) -0.6113(3) 0.8268(2) 0.0402(8) Uani 1 1 d .
C2 C 0.3406(3) -0.5812(2) 0.8258(2) 0.0359(8) Uani 1 1 d .
C3 C 0.4084(3) -0.5703(3) 0.7520(2) 0.0439(9) Uani 1 1 d .
H3 H 0.3960 -0.5794 0.7019 0.053 Uiso 1 1 calc R
C4 C 0.4945(3) -0.5460(3) 0.7522(3) 0.0426(9) Uani 1 1 d .
H4 H 0.5403 -0.5394 0.7029 0.051 Uiso 1 1 calc R
C5 C 0.5113(3) -0.5317(2) 0.8270(2) 0.0349(8) Uani 1 1 d .
C6 C 0.4429(3) -0.5384(3) 0.8986(3) 0.0503(10) Uani 1 1 d .
H6 H 0.4536 -0.5255 0.9471 0.060 Uiso 1 1 calc R
C7 C 0.3583(3) -0.5642(3) 0.8988(2) 0.0511(11) Uani 1 1 d .
H7 H 0.3126 -0.5703 0.9482 0.061 Uiso 1 1 calc R
C8 C 0.6011(2) -0.3813(2) 0.7824(2) 0.0333(7) Uani 1 1 d .
C9 C 0.5634(3) -0.3277(3) 0.8366(2) 0.0403(8) Uani 1 1 d .
H9 H 0.5522 -0.3569 0.8979 0.048 Uiso 1 1 calc R
C10 C 0.5428(3) -0.2316(3) 0.8000(3) 0.0430(9) Uani 1 1 d .
H10 H 0.5170 -0.1956 0.8364 0.052 Uiso 1 1 calc R
C11 C 0.5602(3) -0.1878(3) 0.7086(3) 0.0400(9) Uani 1 1 d .
C12 C 0.6010(3) -0.2421(3) 0.6548(3) 0.0436(9) Uani 1 1 d .
H12 H 0.6152 -0.2129 0.5940 0.052 Uiso 1 1 calc R
C13 C 0.6206(3) -0.3398(3) 0.6915(2) 0.0399(8) Uani 1 1 d .
H13 H 0.6463 -0.3764 0.6555 0.048 Uiso 1 1 calc R
C14 C 0.5332(4) -0.0820(3) 0.6667(3) 0.0583(12) Uani 1 1 d .
C15 C 0.2676(3) 0.1883(3) 0.5742(2) 0.0388(8) Uani 1 1 d .
C16 C 0.1734(3) 0.1906(2) 0.5424(2) 0.0341(8) Uani 1 1 d .
C17 C 0.1588(3) 0.1120(3) 0.5314(2) 0.0399(8) Uani 1 1 d .
H17 H 0.2093 0.0581 0.5409 0.048 Uiso 1 1 calc R
C18 C 0.0713(3) 0.1123(2) 0.5068(2) 0.0399(8) Uani 1 1 d .
H18 H 0.0624 0.0593 0.4996 0.048 Uiso 1 1 calc R
C19 C -0.0033(3) 0.1928(3) 0.4929(2) 0.0347(8) Uani 1 1 d .
C20 C 0.0090(3) 0.2732(3) 0.5018(2) 0.0421(9) Uani 1 1 d .
H20 H -0.0415 0.3270 0.4917 0.050 Uiso 1 1 calc R
C21 C 0.0980(3) 0.2716(3) 0.5261(2) 0.0412(9) Uani 1 1 d .
H21 H 0.1076 0.3252 0.5315 0.049 Uiso 1 1 calc R
C22 C -0.0927(2) 0.2254(2) 0.3430(2) 0.0328(7) Uani 1 1 d .
C23 C -0.0512(3) 0.1556(3) 0.3064(2) 0.0359(8) Uani 1 1 d .
H23 H -0.0423 0.0925 0.3421 0.043 Uiso 1 1 calc R
C24 C -0.0234(3) 0.1815(3) 0.2158(2) 0.0387(8) Uani 1 1 d .
H24 H 0.0045 0.1356 0.1900 0.046 Uiso 1 1 calc R
C25 C -0.0369(3) 0.2759(3) 0.1635(2) 0.0363(8) Uani 1 1 d .
C26 C -0.0831(3) 0.3444(3) 0.2011(2) 0.0412(9) Uani 1 1 d .
H26 H -0.0955 0.4076 0.1651 0.049 Uiso 1 1 calc R
C27 C -0.1106(3) 0.3196(3) 0.2913(2) 0.0396(8) Uani 1 1 d .
H27 H -0.1407 0.3654 0.3169 0.048 Uiso 1 1 calc R
C28 C 0.0035(3) 0.3052(4) 0.0668(3) 0.0508(11) Uani 1 1 d .
C29 C -0.0660(3) -0.4849(2) 0.8543(2) 0.0376(8) Uani 1 1 d .
H29 H -0.0663 -0.4819 0.9105 0.045 Uiso 1 1 calc R
C30 C -0.0368(3) -0.5324(3) 0.7426(2) 0.0453(9) Uani 1 1 d .
H30 H -0.0122 -0.5700 0.7075 0.054 Uiso 1 1 calc R
C31 C -0.0964(3) -0.4467(3) 0.7155(2) 0.0426(9) Uani 1 1 d .
H31 H -0.1200 -0.4144 0.6595 0.051 Uiso 1 1 calc R
C32 C -0.1644(2) -0.3251(2) 0.7903(2) 0.0301(7) Uani 1 1 d .
C33 C -0.1996(3) -0.3143(3) 0.8727(2) 0.0349(8) Uani 1 1 d .
H33 H -0.1961 -0.3667 0.9247 0.042 Uiso 1 1 calc R
C34 C -0.2398(3) -0.2250(3) 0.8763(2) 0.0353(8) Uani 1 1 d .
H34 H -0.2624 -0.2169 0.9310 0.042 Uiso 1 1 calc R
C35 C -0.2462(2) -0.1479(2) 0.7982(2) 0.0302(7) Uani 1 1 d .
C36 C -0.2137(3) -0.1590(2) 0.7165(2) 0.0346(8) Uani 1 1 d .
H36 H -0.2199 -0.1068 0.6642 0.042 Uiso 1 1 calc R
C37 C -0.1722(3) -0.2475(2) 0.7125(2) 0.0340(8) Uani 1 1 d .
H37 H -0.1494 -0.2551 0.6577 0.041 Uiso 1 1 calc R
C38 C -0.1985(2) 0.0087(2) 0.8105(2) 0.0296(7) Uani 1 1 d .
C39 C -0.1701(3) -0.0055(3) 0.8930(2) 0.0365(8) Uani 1 1 d .
H39 H -0.1999 -0.0417 0.9451 0.044 Uiso 1 1 calc R
C40 C -0.0972(3) 0.0345(3) 0.8973(2) 0.0366(8) Uani 1 1 d .
H40 H -0.0774 0.0253 0.9522 0.044 Uiso 1 1 calc R
C41 C -0.0540(2) 0.0881(2) 0.8194(2) 0.0308(7) Uani 1 1 d .
C42 C -0.0807(3) 0.1007(3) 0.7372(2) 0.0456(10) Uani 1 1 d .
H42 H -0.0505 0.1366 0.6851 0.055 Uiso 1 1 calc R
C43 C -0.1525(3) 0.0598(3) 0.7330(2) 0.0434(9) Uani 1 1 d .
H43 H -0.1699 0.0667 0.6779 0.052 Uiso 1 1 calc R
C44 C 0.0112(3) 0.1839(2) 0.8766(2) 0.0353(8) Uani 1 1 d .
H44 H -0.0339 0.1823 0.9260 0.042 Uiso 1 1 calc R
C45 C 0.0923(3) 0.1567(3) 0.7579(3) 0.0462(10) Uani 1 1 d .
H45 H 0.1139 0.1339 0.7109 0.055 Uiso 1 1 calc R
C46 C 0.1293(3) 0.2164(3) 0.7766(2) 0.0424(9) Uani 1 1 d .
H46 H 0.1814 0.2424 0.7440 0.051 Uiso 1 1 calc R
C47 C 0.5744(3) 0.1454(2) 0.4822(2) 0.0347(8) Uani 1 1 d .
H47 H 0.5844 0.0842 0.4831 0.042 Uiso 1 1 calc R
C48 C 0.5271(3) 0.2695(3) 0.5192(2) 0.0441(9) Uani 1 1 d .
H48 H 0.4974 0.3095 0.5512 0.053 Uiso 1 1 calc R
C49 C 0.5785(3) 0.2937(3) 0.4391(2) 0.0422(9) Uani 1 1 d .
H49 H 0.5914 0.3525 0.4063 0.051 Uiso 1 1 calc R
C50 C 0.6547(2) 0.2064(2) 0.3320(2) 0.0286(7) Uani 1 1 d .
C51 C 0.6640(3) 0.2866(2) 0.2583(2) 0.0350(8) Uani 1 1 d .
H51 H 0.6429 0.3458 0.2636 0.042 Uiso 1 1 calc R
C52 C 0.7047(3) 0.2772(3) 0.1773(2) 0.0367(8) Uani 1 1 d .
H52 H 0.7107 0.3303 0.1276 0.044 Uiso 1 1 calc R
C53 C 0.7365(2) 0.1885(3) 0.1703(2) 0.0327(7) Uani 1 1 d .
C54 C 0.7276(3) 0.1094(3) 0.2438(2) 0.0375(8) Uani 1 1 d .
H54 H 0.7489 0.0501 0.2387 0.045 Uiso 1 1 calc R
C55 C 0.6874(3) 0.1184(2) 0.3242(2) 0.0359(8) Uani 1 1 d .
H55 H 0.6822 0.0650 0.3738 0.043 Uiso 1 1 calc R
C56 C 0.6960(2) 0.1782(3) 0.0095(2) 0.0345(8) Uani 1 1 d .
C57 C 0.6285(3) 0.1236(3) 0.0511(2) 0.0447(9) Uani 1 1 d .
H57 H 0.6291 0.0888 0.1119 0.054 Uiso 1 1 calc R
C58 C 0.5602(3) 0.1207(3) 0.0021(2) 0.0444(9) Uani 1 1 d .
H58 H 0.5141 0.0846 0.0297 0.053 Uiso 1 1 calc R
C59 C 0.5612(2) 0.1720(2) -0.0882(2) 0.0319(7) Uani 1 1 d .
C60 C 0.6287(3) 0.2266(2) -0.1301(2) 0.0395(8) Uani 1 1 d .
H60 H 0.6291 0.2606 -0.1911 0.047 Uiso 1 1 calc R
C61 C 0.6956(3) 0.2299(3) -0.0803(2) 0.0391(8) Uani 1 1 d .
H61 H 0.7405 0.2672 -0.1075 0.047 Uiso 1 1 calc R
C62 C 0.4062(3) 0.1367(3) -0.1054(3) 0.0506(10) Uani 1 1 d .
H62 H 0.3761 0.1268 -0.0478 0.061 Uiso 1 1 calc R
C63 C 0.3740(3) 0.1265(3) -0.1738(3) 0.0483(10) Uani 1 1 d .
H63 H 0.3169 0.1076 -0.1706 0.058 Uiso 1 1 calc R
C64 C 0.5083(3) 0.1709(2) -0.2256(2) 0.0322(7) Uani 1 1 d .
H64 H 0.5619 0.1887 -0.2637 0.039 Uiso 1 1 calc R
N1 N -0.0172(2) -0.5571(2) 0.82994(19) 0.0378(7) Uani 1 1 d .
N2 N -0.1158(2) -0.4156(2) 0.78745(18) 0.0336(6) Uani 1 1 d .
N3 N 0.0164(2) 0.13594(19) 0.82160(17) 0.0314(6) Uani 1 1 d .
N4 N 0.0787(2) 0.2331(2) 0.85091(18) 0.0342(6) Uani 1 1 d .
N5 N 0.5254(2) 0.1756(2) 0.54637(18) 0.0349(6) Uani 1 1 d .
N6 N 0.6082(2) 0.21449(19) 0.41498(18) 0.0313(6) Uani 1 1 d .
N7 N 0.4930(2) 0.1650(2) -0.13889(18) 0.0335(6) Uani 1 1 d .
N8 N 0.4377(2) 0.1481(2) -0.24869(19) 0.0369(7) Uani 1 1 d .
O1 O 0.2214(2) -0.6062(2) 0.75742(19) 0.0638(9) Uani 1 1 d .
O2 O 0.20281(19) -0.64124(19) 0.90332(17) 0.0458(6) Uani 1 1 d .
O3 O 0.6958(2) -0.5442(2) 0.7740(2) 0.0569(8) Uani 1 1 d .
O4 O 0.6379(2) -0.5310(2) 0.92364(18) 0.0549(7) Uani 1 1 d .
O5 O 0.5596(4) -0.0464(2) 0.5878(2) 0.1004(15) Uani 1 1 d .
O6 O 0.4828(2) -0.0366(2) 0.7171(2) 0.0635(9) Uani 1 1 d .
O7 O 0.31786(19) 0.10798(18) 0.61554(17) 0.0458(6) Uani 1 1 d .
O8 O 0.2899(2) 0.2625(2) 0.5608(2) 0.0646(8) Uani 1 1 d .
O9 O -0.1295(2) 0.0985(2) 0.49683(17) 0.0541(7) Uani 1 1 d .
O10 O -0.1895(2) 0.2667(2) 0.48034(19) 0.0575(8) Uani 1 1 d .
O11 O 0.0447(2) 0.2438(2) 0.03328(17) 0.0557(8) Uani 1 1 d .
O12 O -0.0037(3) 0.3915(3) 0.02494(19) 0.0720(10) Uani 1 1 d .
O13 O -0.33513(18) 0.02467(18) 0.71810(17) 0.0445(6) Uani 1 1 d .
O14 O -0.35999(18) -0.04268(19) 0.88375(18) 0.0453(6) Uani 1 1 d .
O15 O 0.8320(2) 0.2552(2) 0.01599(18) 0.0594(8) Uani 1 1 d .
O16 O 0.8537(2) 0.0823(2) 0.0885(2) 0.0653(9) Uani 1 1 d .
OW1 O 0.8414(3) -0.6589(3) 0.6865(2) 0.0765(10) Uiso 1 1 d .
OW2 O 0.2563(2) 0.4356(2) 0.5741(2) 0.0683(9) Uiso 1 1 d D
H2WA H 0.2649 0.3754 0.5624 0.102 Uiso 1 1 d RD
H2WB H 0.2364 0.4313 0.6370 0.102 Uiso 1 1 d RD
OW3 O -0.0933(3) 0.4800(3) 0.5328(2) 0.0787(10) Uiso 1 1 d .
OW4 O -0.3149(2) 0.2940(2) 0.6395(2) 0.0656(8) Uiso 1 1 d D
H4WB H -0.3341 0.3398 0.6167 0.098 Uiso 1 1 d RD
H4WA H -0.2801 0.2487 0.6150 0.098 Uiso 1 1 d RD
OW5 O 0.5923(3) -0.5263(3) 0.5308(3) 0.0937(12) Uiso 1 1 d .
S1 S 0.62299(7) -0.50489(6) 0.83083(7) 0.0403(2) Uani 1 1 d .
S2 S -0.11553(7) 0.19325(7) 0.46018(6) 0.0404(2) Uani 1 1 d .
S3 S -0.29732(6) -0.03412(6) 0.80262(6) 0.0336(2) Uani 1 1 d .
S4 S 0.79105(7) 0.17532(8) 0.06792(6) 0.0434(2) Uani 1 1 d .
Zn1 Zn 0.07676(3) -0.66940(3) 0.90611(2) 0.03229(12) Uani 1 1 d .
Zn2 Zn 0.44806(3) 0.09930(3) 0.64938(2) 0.03326(12) Uani 1 1 d .

loop_
_atom_site_aniso_label
_atom_site_aniso_U_11
_atom_site_aniso_U_22
_atom_site_aniso_U_33
_atom_site_aniso_U_23
_atom_site_aniso_U_13
_atom_site_aniso_U_12
C1 0.042(2) 0.044(2) 0.040(2) -0.0144(16) 0.0023(17) -0.0218(18)
C2 0.040(2) 0.0360(19) 0.0340(19) -0.0093(15) -0.0001(15) -0.0183(16)
C3 0.048(2) 0.054(2) 0.039(2) -0.0219(18) 0.0007(17) -0.022(2)
C4 0.039(2) 0.050(2) 0.042(2) -0.0209(18) 0.0093(17) -0.0162(18)
C5 0.0361(19) 0.0319(18) 0.0383(19) -0.0102(15) -0.0009(15) -0.0144(15)
C6 0.060(3) 0.069(3) 0.039(2) -0.026(2) 0.0067(19) -0.038(2)
C7 0.052(2) 0.083(3) 0.033(2) -0.026(2) 0.0169(18) -0.044(2)
C8 0.0283(17) 0.0349(18) 0.041(2) -0.0128(15) -0.0030(15) -0.0143(15)
C9 0.045(2) 0.041(2) 0.0346(19) -0.0097(16) -0.0016(16) -0.0148(17)
C10 0.043(2) 0.041(2) 0.052(2) -0.0200(18) -0.0080(18) -0.0122(18)
C11 0.038(2) 0.038(2) 0.049(2) -0.0083(16) -0.0176(17) -0.0168(17)
C12 0.045(2) 0.052(2) 0.035(2) -0.0075(17) -0.0065(17) -0.0221(19)
C13 0.037(2) 0.047(2) 0.042(2) -0.0190(17) -0.0017(16) -0.0144(17)
C14 0.066(3) 0.043(2) 0.076(3) -0.010(2) -0.041(3) -0.020(2)
C15 0.040(2) 0.046(2) 0.0340(19) -0.0185(17) 0.0004(16) -0.0102(18)
C16 0.038(2) 0.0374(19) 0.0244(17) -0.0097(14) -0.0041(14) -0.0056(16)
C17 0.045(2) 0.0350(19) 0.037(2) -0.0119(15) -0.0105(16) -0.0006(17)
C18 0.053(2) 0.0324(19) 0.0346(19) -0.0083(15) -0.0121(17) -0.0098(17)
C19 0.0365(19) 0.044(2) 0.0219(16) -0.0101(14) -0.0015(14) -0.0092(16)
C20 0.042(2) 0.042(2) 0.039(2) -0.0175(17) -0.0075(17) 0.0024(17)
C21 0.049(2) 0.038(2) 0.041(2) -0.0192(16) -0.0073(17) -0.0073(18)
C22 0.0278(17) 0.044(2) 0.0280(17) -0.0109(15) -0.0008(14) -0.0129(15)
C23 0.039(2) 0.0369(19) 0.0325(18) -0.0102(15) -0.0018(15) -0.0126(16)
C24 0.038(2) 0.053(2) 0.0351(19) -0.0211(17) 0.0013(15) -0.0191(18)
C25 0.0341(19) 0.053(2) 0.0273(17) -0.0091(16) -0.0060(14) -0.0233(17)
C26 0.040(2) 0.043(2) 0.037(2) -0.0052(16) -0.0086(16) -0.0140(17)
C27 0.0349(19) 0.044(2) 0.041(2) -0.0155(17) -0.0044(16) -0.0092(17)
C28 0.042(2) 0.086(3) 0.034(2) -0.015(2) -0.0069(17) -0.036(2)
C29 0.046(2) 0.039(2) 0.0323(18) -0.0127(15) -0.0045(16) -0.0160(17)
C30 0.059(3) 0.048(2) 0.036(2) -0.0226(17) -0.0088(18) -0.009(2)
C31 0.055(2) 0.045(2) 0.0335(19) -0.0189(16) -0.0120(17) -0.0076(19)
C32 0.0285(17) 0.0359(18) 0.0325(17) -0.0154(14) -0.0017(14) -0.0133(15)
C33 0.0374(19) 0.043(2) 0.0263(17) -0.0112(15) 0.0028(14) -0.0159(16)
C34 0.0366(19) 0.047(2) 0.0290(18) -0.0172(15) 0.0028(14) -0.0172(17)
C35 0.0270(17) 0.0383(18) 0.0340(18) -0.0177(15) -0.0016(14) -0.0144(15)
C36 0.039(2) 0.0369(19) 0.0274(17) -0.0090(14) -0.0021(15) -0.0118(16)
C37 0.0388(19) 0.041(2) 0.0265(17) -0.0148(15) -0.0035(14) -0.0110(16)
C38 0.0328(18) 0.0309(17) 0.0306(17) -0.0147(14) 0.0001(14) -0.0121(15)
C39 0.042(2) 0.042(2) 0.0267(17) -0.0086(15) 0.0035(15) -0.0208(17)
C40 0.041(2) 0.048(2) 0.0281(18) -0.0131(15) -0.0035(15) -0.0195(17)
C41 0.0341(18) 0.0339(18) 0.0314(17) -0.0165(14) 0.0018(14) -0.0140(15)
C42 0.064(3) 0.053(2) 0.0294(19) -0.0117(17) 0.0027(17) -0.037(2)
C43 0.060(3) 0.053(2) 0.0271(18) -0.0116(16) -0.0065(17) -0.030(2)
C44 0.0372(19) 0.044(2) 0.0342(18) -0.0225(16) 0.0065(15) -0.0169(16)
C45 0.050(2) 0.064(3) 0.041(2) -0.0326(19) 0.0197(18) -0.032(2)
C46 0.044(2) 0.054(2) 0.038(2) -0.0209(17) 0.0136(17) -0.0273(19)
C47 0.041(2) 0.0336(18) 0.0310(18) -0.0102(14) -0.0027(15) -0.0132(16)
C48 0.058(2) 0.044(2) 0.040(2) -0.0228(17) 0.0065(18) -0.0210(19)
C49 0.057(2) 0.036(2) 0.042(2) -0.0181(16) 0.0021(18) -0.0199(18)
C50 0.0258(16) 0.0357(18) 0.0284(17) -0.0124(14) -0.0036(13) -0.0109(14)
C51 0.041(2) 0.0329(18) 0.0351(19) -0.0134(15) -0.0003(15) -0.0136(16)
C52 0.038(2) 0.043(2) 0.0297(18) -0.0094(15) -0.0007(15) -0.0154(17)
C53 0.0244(17) 0.049(2) 0.0301(17) -0.0178(15) -0.0028(13) -0.0107(15)
C54 0.0351(19) 0.042(2) 0.038(2) -0.0184(16) -0.0081(15) -0.0028(16)
C55 0.040(2) 0.0337(19) 0.0315(18) -0.0065(14) -0.0080(15) -0.0075(16)
C56 0.0305(18) 0.044(2) 0.0329(18) -0.0182(15) -0.0049(14) -0.0070(16)
C57 0.046(2) 0.067(3) 0.0235(18) -0.0125(17) -0.0014(16) -0.021(2)
C58 0.049(2) 0.065(3) 0.0276(18) -0.0144(17) 0.0019(16) -0.030(2)
C59 0.0324(18) 0.0378(19) 0.0280(17) -0.0158(14) -0.0055(14) -0.0035(15)
C60 0.051(2) 0.038(2) 0.0277(18) -0.0046(15) -0.0083(16) -0.0132(18)
C61 0.040(2) 0.040(2) 0.039(2) -0.0098(16) -0.0058(16) -0.0155(17)
C62 0.036(2) 0.088(3) 0.038(2) -0.031(2) 0.0043(17) -0.020(2)
C63 0.034(2) 0.078(3) 0.041(2) -0.025(2) -0.0013(17) -0.020(2)
C64 0.0336(18) 0.0372(19) 0.0275(17) -0.0141(14) -0.0008(14) -0.0079(15)
N1 0.0473(18) 0.0369(16) 0.0343(16) -0.0154(13) -0.0056(13) -0.0122(14)
N2 0.0384(16) 0.0368(16) 0.0297(15) -0.0128(12) -0.0040(12) -0.0126(13)
N3 0.0354(16) 0.0362(15) 0.0290(14) -0.0160(12) 0.0053(12) -0.0163(13)
N4 0.0363(16) 0.0385(16) 0.0359(16) -0.0179(13) 0.0029(13) -0.0177(13)
N5 0.0389(17) 0.0408(17) 0.0278(15) -0.0130(12) -0.0021(12) -0.0125(14)
N6 0.0341(15) 0.0343(15) 0.0279(14) -0.0110(12) -0.0028(12) -0.0111(13)
N7 0.0337(15) 0.0400(16) 0.0279(14) -0.0144(12) -0.0035(12) -0.0058(13)
N8 0.0368(16) 0.0458(18) 0.0315(15) -0.0175(13) -0.0047(13) -0.0076(14)
O1 0.066(2) 0.104(3) 0.0434(17) -0.0283(16) 0.0031(14) -0.0547(19)
O2 0.0456(15) 0.0612(17) 0.0382(14) -0.0136(12) 0.0016(12) -0.0325(14)
O3 0.0397(16) 0.0469(17) 0.085(2) -0.0306(15) 0.0088(15) -0.0099(13)
O4 0.0573(18) 0.0508(17) 0.0527(17) -0.0035(13) -0.0231(14) -0.0146(14)
O5 0.196(5) 0.053(2) 0.059(2) 0.0092(17) -0.049(3) -0.055(3)
O6 0.0506(18) 0.0380(16) 0.102(3) -0.0136(16) -0.0288(18) -0.0119(14)
O7 0.0437(15) 0.0480(16) 0.0459(15) -0.0095(12) -0.0174(12) -0.0115(13)
O8 0.0573(19) 0.0466(17) 0.099(3) -0.0315(17) -0.0108(17) -0.0148(15)
O9 0.0610(18) 0.0646(19) 0.0367(15) -0.0086(13) 0.0074(13) -0.0342(16)
O10 0.0377(15) 0.085(2) 0.0500(17) -0.0351(16) 0.0062(13) -0.0038(15)
O11 0.0531(18) 0.096(2) 0.0356(15) -0.0297(16) 0.0055(13) -0.0397(17)
O12 0.089(3) 0.081(2) 0.0355(16) 0.0070(16) -0.0067(16) -0.041(2)
O13 0.0374(14) 0.0473(15) 0.0509(16) -0.0184(12) -0.0159(12) -0.0032(12)
O14 0.0345(14) 0.0577(17) 0.0513(16) -0.0308(13) 0.0126(12) -0.0158(13)
O15 0.0437(16) 0.109(3) 0.0424(15) -0.0333(16) 0.0131(13) -0.0446(17)
O16 0.0476(17) 0.090(2) 0.0566(18) -0.0435(17) -0.0135(14) 0.0187(16)
S1 0.0333(5) 0.0359(5) 0.0520(6) -0.0128(4) -0.0043(4) -0.0111(4)
S2 0.0351(5) 0.0572(6) 0.0292(4) -0.0148(4) 0.0035(4) -0.0149(4)
S3 0.0273(4) 0.0399(5) 0.0394(5) -0.0198(4) -0.0003(4) -0.0099(4)
S4 0.0270(4) 0.0729(7) 0.0365(5) -0.0283(5) -0.0014(4) -0.0087(5)
Zn1 0.0372(2) 0.0360(2) 0.0300(2) -0.01359(17) -0.00107(17) -0.01634(18)
Zn2 0.0386(2) 0.0368(2) 0.0283(2) -0.01283(17) -0.00222(17) -0.01303(18)

loop_
_atom_type_symbol
_atom_type_description
_atom_type_scat_dispersion_real
_atom_type_scat_dispersion_imag
_atom_type_scat_source
C C 0.0033 0.0016 'International Tables Vol C Tables 4.2.6.8 and 6.1.1.4'
H H 0.0000 0.0000 'International Tables Vol C Tables 4.2.6.8 and 6.1.1.4'
N N 0.0061 0.0033 'International Tables Vol C Tables 4.2.6.8 and 6.1.1.4'
O O 0.0106 0.0060 'International Tables Vol C Tables 4.2.6.8 and 6.1.1.4'
S S 0.1246 0.1234 'International Tables Vol C Tables 4.2.6.8 and 6.1.1.4'
Zn Zn 0.2839 1.4301 'International Tables Vol C Tables 4.2.6.8 and 6.1.1.4'

loop_
_geom_angle_atom_site_label_1
_geom_angle_atom_site_label_2
_geom_angle_atom_site_label_3
_geom_angle
_geom_angle_site_symmetry_1
_geom_angle_site_symmetry_3
O1 C1 O2 124.1(3) . .
O1 C1 C2 120.4(3) . .
O2 C1 C2 115.5(3) . .
C7 C2 C3 119.2(3) . .
C7 C2 C1 120.4(3) . .
C3 C2 C1 120.4(3) . .
C4 C3 C2 120.5(3) . .
C4 C3 H3 119.7 . .
C2 C3 H3 119.7 . .
C3 C4 C5 119.0(3) . .
C3 C4 H4 120.5 . .
C5 C4 H4 120.5 . .
C6 C5 C4 120.8(3) . .
C6 C5 S1 119.2(3) . .
C4 C5 S1 120.0(3) . .
C5 C6 C7 120.0(3) . .
C5 C6 H6 120.0 . .
C7 C6 H6 120.0 . .
C6 C7 C2 120.4(3) . .
C6 C7 H7 119.8 . .
C2 C7 H7 119.8 . .
C13 C8 C9 121.3(3) . .
C13 C8 S1 119.8(3) . .
C9 C8 S1 119.0(3) . .
C10 C9 C8 120.0(3) . .
C10 C9 H9 120.0 . .
C8 C9 H9 120.0 . .
C9 C10 C11 120.1(4) . .
C9 C10 H10 120.0 . .
C11 C10 H10 120.0 . .
C10 C11 C12 119.7(3) . .
C10 C11 C14 120.7(4) . .
C12 C11 C14 119.6(4) . .
C11 C12 C13 120.4(3) . .
C11 C12 H12 119.8 . .
C13 C12 H12 119.8 . .
C8 C13 C12 118.5(3) . .
C8 C13 H13 120.7 . .
C12 C13 H13 120.7 . .
O5 C14 O6 125.2(4) . .
O5 C14 C11 118.2(5) . .
O6 C14 C11 116.6(4) . .
O8 C15 O7 124.0(4) . .
O8 C15 C16 119.5(3) . .
O7 C15 C16 116.5(3) . .
C17 C16 C21 118.8(3) . .
C17 C16 C15 121.1(3) . .
C21 C16 C15 120.1(3) . .
C18 C17 C16 121.3(3) . .
C18 C17 H17 119.3 . .
C16 C17 H17 119.3 . .
C17 C18 C19 118.9(3) . .
C17 C18 H18 120.6 . .
C19 C18 H18 120.6 . .
C18 C19 C20 121.5(3) . .
C18 C19 S2 118.7(3) . .
C20 C19 S2 119.7(3) . .
C19 C20 C21 118.7(3) . .
C19 C20 H20 120.7 . .
C21 C20 H20 120.7 . .
C20 C21 C16 120.8(3) . .
C20 C21 H21 119.6 . .
C16 C21 H21 119.6 . .
C27 C22 C23 122.1(3) . .
C27 C22 S2 118.9(3) . .
C23 C22 S2 118.9(3) . .
C24 C23 C22 118.7(3) . .
C24 C23 H23 120.6 . .
C22 C23 H23 120.6 . .
C23 C24 C25 120.0(3) . .
C23 C24 H24 120.0 . .
C25 C24 H24 120.0 . .
C24 C25 C26 120.0(3) . .
C24 C25 C28 120.5(4) . .
C26 C25 C28 119.4(4) . .
C27 C26 C25 120.5(3) . .
C27 C26 H26 119.8 . .
C25 C26 H26 119.8 . .
C26 C27 C22 118.5(3) . .
C26 C27 H27 120.7 . .
C22 C27 H27 120.7 . .
O11 C28 O12 123.0(4) . .
O11 C28 C25 119.4(4) . .
O12 C28 C25 117.5(4) . .
O11 C28 Zn1 52.7(2) . 1_564
O12 C28 Zn1 70.4(2) . 1_564
C25 C28 Zn1 172.1(3) . 1_564
N1 C29 N2 111.7(3) . .
N1 C29 H29 124.2 . .
N2 C29 H29 124.2 . .
C31 C30 N1 110.4(3) . .
C31 C30 H30 124.8 . .
N1 C30 H30 124.8 . .
C30 C31 N2 106.3(3) . .
C30 C31 H31 126.9 . .
N2 C31 H31 126.9 . .
C37 C32 C33 120.4(3) . .
C37 C32 N2 120.2(3) . .
C33 C32 N2 119.3(3) . .
C34 C33 C32 119.5(3) . .
C34 C33 H33 120.3 . .
C32 C33 H33 120.3 . .
C35 C34 C33 119.6(3) . .
C35 C34 H34 120.2 . .
C33 C34 H34 120.2 . .
C34 C35 C36 120.8(3) . .
C34 C35 S3 119.7(3) . .
C36 C35 S3 119.5(3) . .
C37 C36 C35 119.9(3) . .
C37 C36 H36 120.0 . .
C35 C36 H36 120.0 . .
C36 C37 C32 119.8(3) . .
C36 C37 H37 120.1 . .
C32 C37 H37 120.1 . .
C43 C38 C39 120.4(3) . .
C43 C38 S3 118.6(2) . .
C39 C38 S3 120.9(2) . .
C40 C39 C38 119.7(3) . .
C40 C39 H39 120.2 . .
C38 C39 H39 120.2 . .
C41 C40 C39 119.3(3) . .
C41 C40 H40 120.4 . .
C39 C40 H40 120.4 . .
C40 C41 C42 121.2(3) . .
C40 C41 N3 120.7(3) . .
C42 C41 N3 118.0(3) . .
C43 C42 C41 119.4(3) . .
C43 C42 H42 120.3 . .
C41 C42 H42 120.3 . .
C42 C43 C38 119.9(3) . .
C42 C43 H43 120.0 . .
C38 C43 H43 120.0 . .
N4 C44 N3 110.8(3) . .
N4 C44 H44 124.6 . .
N3 C44 H44 124.6 . .
C46 C45 N3 106.6(3) . .
C46 C45 H45 126.7 . .
N3 C45 H45 126.7 . .
C45 C46 N4 109.6(3) . .
C45 C46 H46 125.2 . .
N4 C46 H46 125.2 . .
N5 C47 N6 111.4(3) . .
N5 C47 H47 124.3 . .
N6 C47 H47 124.3 . .
C49 C48 N5 109.1(3) . .
C49 C48 H48 125.4 . .
N5 C48 H48 125.4 . .
C48 C49 N6 106.8(3) . .
C48 C49 H49 126.6 . .
N6 C49 H49 126.6 . .
C55 C50 C51 120.1(3) . .
C55 C50 N6 119.4(3) . .
C51 C50 N6 120.4(3) . .
C52 C51 C50 119.4(3) . .
C52 C51 H51 120.3 . .
C50 C51 H51 120.3 . .
C51 C52 C53 119.8(3) . .
C51 C52 H52 120.1 . .
C53 C52 H52 120.1 . .
C54 C53 C52 120.4(3) . .
C54 C53 S4 119.3(3) . .
C52 C53 S4 120.3(3) . .
C55 C54 C53 119.9(3) . .
C55 C54 H54 120.0 . .
C53 C54 H54 120.0 . .
C54 C55 C50 120.3(3) . .
C54 C55 H55 119.8 . .
C50 C55 H55 119.8 . .
C61 C56 C57 120.5(3) . .
C61 C56 S4 118.4(3) . .
C57 C56 S4 120.9(3) . .
C56 C57 C58 119.8(3) . .
C56 C57 H57 120.1 . .
C58 C57 H57 120.1 . .
C59 C58 C57 119.2(3) . .
C59 C58 H58 120.4 . .
C57 C58 H58 120.4 . .
C58 C59 C60 121.1(3) . .
C58 C59 N7 118.6(3) . .
C60 C59 N7 120.2(3) . .
C61 C60 C59 119.1(3) . .
C61 C60 H60 120.5 . .
C59 C60 H60 120.5 . .
C56 C61 C60 120.3(3) . .
C56 C61 H61 119.9 . .
C60 C61 H61 119.9 . .
C63 C62 N7 105.7(3) . .
C63 C62 H62 127.2 . .
N7 C62 H62 127.2 . .
C62 C63 N8 110.3(3) . .
C62 C63 H63 124.8 . .
N8 C63 H63 124.8 . .
N8 C64 N7 111.2(3) . .
N8 C64 H64 124.4 . .
N7 C64 H64 124.4 . .
C29 N1 C30 105.2(3) . .
C29 N1 Zn1 124.0(2) . .
C30 N1 Zn1 130.5(3) . .
C29 N2 C31 106.5(3) . .
C29 N2 C32 124.2(3) . .
C31 N2 C32 128.7(3) . .
C44 N3 C45 106.6(3) . .
C44 N3 C41 126.5(3) . .
C45 N3 C41 125.8(3) . .
C44 N4 C46 106.4(3) . .
C44 N4 Zn1 120.8(2) . 1_565
C46 N4 Zn1 131.8(2) . 1_565
C47 N5 C48 106.1(3) . .
C47 N5 Zn2 123.2(2) . .
C48 N5 Zn2 129.9(2) . .
C47 N6 C49 106.6(3) . .
C47 N6 C50 124.5(3) . .
C49 N6 C50 128.5(3) . .
C64 N7 C62 106.9(3) . .
C64 N7 C59 126.2(3) . .
C62 N7 C59 126.2(3) . .
C64 N8 C63 105.9(3) . .
C64 N8 Zn2 125.9(2) . 1_554
C63 N8 Zn2 123.4(2) . 1_554
C1 O2 Zn1 116.7(2) . .
C14 O6 Zn2 110.9(3) . .
C15 O7 Zn2 118.4(2) . .
C28 O11 Zn1 98.5(3) . 1_564
C28 O12 Zn1 80.6(3) . 1_564
H2WA OW2 H2WB 114.8 . .
H4WB OW4 H4WA 126.5 . .
O3 S1 O4 119.97(19) . .
O3 S1 C8 108.02(17) . .
O4 S1 C8 108.12(17) . .
O3 S1 C5 107.67(17) . .
O4 S1 C5 107.36(17) . .
C8 S1 C5 104.69(16) . .
O10 S2 O9 119.03(18) . .
O10 S2 C22 108.64(18) . .
O9 S2 C22 109.08(16) . .
O10 S2 C19 108.06(17) . .
O9 S2 C19 108.30(17) . .
C22 S2 C19 102.46(15) . .
O14 S3 O13 120.16(16) . .
O14 S3 C35 108.10(16) . .
O13 S3 C35 107.83(15) . .
O14 S3 C38 107.54(15) . .
O13 S3 C38 106.32(15) . .
C35 S3 C38 106.08(15) . .
O15 S4 O16 119.1(2) . .
O15 S4 C53 108.80(17) . .
O16 S4 C53 107.11(17) . .
O15 S4 C56 107.37(17) . .
O16 S4 C56 106.84(18) . .
C53 S4 C56 107.01(16) . .
O2 Zn1 N1 111.88(12) . .
O2 Zn1 N4 116.26(11) . 1_545
N1 Zn1 N4 100.29(12) . 1_545
O2 Zn1 O11 107.71(11) . 1_546
N1 Zn1 O11 126.29(12) . 1_546
N4 Zn1 O11 93.03(12) 1_545 1_546
O2 Zn1 O12 95.40(11) . 1_546
N1 Zn1 O12 83.45(11) . 1_546
N4 Zn1 O12 143.13(11) 1_545 1_546
O11 Zn1 O12 57.76(12) 1_546 1_546
O2 Zn1 C28 104.03(11) . 1_546
N1 Zn1 C28 105.37(14) . 1_546
N4 Zn1 C28 118.61(13) 1_545 1_546
O11 Zn1 C28 28.75(14) 1_546 1_546
O12 Zn1 C28 29.03(13) 1_546 1_546
O6 Zn2 O7 99.03(11) . .
O6 Zn2 N5 128.20(14) . .
O7 Zn2 N5 111.07(11) . .
O6 Zn2 N8 98.70(14) . 1_556
O7 Zn2 N8 112.39(11) . 1_556
N5 Zn2 N8 106.78(12) . 1_556

loop_
_geom_bond_atom_site_label_1
_geom_bond_atom_site_label_2
_geom_bond_distance
_geom_bond_site_symmetry_2
C1 O1 1.219(4) .
C1 O2 1.274(4) .
C1 C2 1.517(5) .
C2 C7 1.385(5) .
C2 C3 1.386(5) .
C3 C4 1.385(5) .
C3 H3 0.9300 .
C4 C5 1.387(5) .
C4 H4 0.9300 .
C5 C6 1.367(5) .
C5 S1 1.775(3) .
C6 C7 1.377(5) .
C6 H6 0.9300 .
C7 H7 0.9300 .
C8 C13 1.382(5) .
C8 C9 1.383(5) .
C8 S1 1.762(3) .
C9 C10 1.368(5) .
C9 H9 0.9300 .
C10 C11 1.390(5) .
C10 H10 0.9300 .
C11 C12 1.390(5) .
C11 C14 1.509(6) .
C12 C13 1.391(5) .
C12 H12 0.9300 .
C13 H13 0.9300 .
C14 O5 1.223(6) .
C14 O6 1.281(6) .
C15 O8 1.227(4) .
C15 O7 1.264(4) .
C15 C16 1.510(5) .
C16 C17 1.389(5) .
C16 C21 1.393(5) .
C17 C18 1.377(5) .
C17 H17 0.9300 .
C18 C19 1.383(5) .
C18 H18 0.9300 .
C19 C20 1.387(5) .
C19 S2 1.773(4) .
C20 C21 1.388(5) .
C20 H20 0.9300 .
C21 H21 0.9300 .
C22 C27 1.378(5) .
C22 C23 1.384(5) .
C22 S2 1.767(3) .
C23 C24 1.383(5) .
C23 H23 0.9300 .
C24 C25 1.385(5) .
C24 H24 0.9300 .
C25 C26 1.388(5) .
C25 C28 1.511(5) .
C26 C27 1.378(5) .
C26 H26 0.9300 .
C27 H27 0.9300 .
C28 O11 1.241(5) .
C28 O12 1.256(5) .
C28 Zn1 2.553(4) 1_564
C29 N1 1.317(5) .
C29 N2 1.352(5) .
C29 H29 0.9300 .
C30 C31 1.338(5) .
C30 N1 1.380(4) .
C30 H30 0.9300 .
C31 N2 1.384(4) .
C31 H31 0.9300 .
C32 C37 1.383(5) .
C32 C33 1.396(4) .
C32 N2 1.417(4) .
C33 C34 1.383(5) .
C33 H33 0.9300 .
C34 C35 1.383(5) .
C34 H34 0.9300 .
C35 C36 1.384(5) .
C35 S3 1.761(3) .
C36 C37 1.376(5) .
C36 H36 0.9300 .
C37 H37 0.9300 .
C38 C43 1.377(5) .
C38 C39 1.388(5) .
C38 S3 1.765(3) .
C39 C40 1.381(5) .
C39 H39 0.9300 .
C40 C41 1.376(5) .
C40 H40 0.9300 .
C41 C42 1.380(5) .
C41 N3 1.427(4) .
C42 C43 1.376(5) .
C42 H42 0.9300 .
C43 H43 0.9300 .
C44 N4 1.314(4) .
C44 N3 1.352(4) .
C44 H44 0.9300 .
C45 C46 1.342(5) .
C45 N3 1.374(4) .
C45 H45 0.9300 .
C46 N4 1.365(4) .
C46 H46 0.9300 .
C47 N5 1.312(4) .
C47 N6 1.348(4) .
C47 H47 0.9300 .
C48 C49 1.346(5) .
C48 N5 1.382(5) .
C48 H48 0.9300 .
C49 N6 1.380(4) .
C49 H49 0.9300 .
C50 C55 1.381(5) .
C50 C51 1.394(5) .
C50 N6 1.425(4) .
C51 C52 1.382(5) .
C51 H51 0.9300 .
C52 C53 1.386(5) .
C52 H52 0.9300 .
C53 C54 1.381(5) .
C53 S4 1.764(3) .
C54 C55 1.368(5) .
C54 H54 0.9300 .
C55 H55 0.9300 .
C56 C61 1.377(5) .
C56 C57 1.383(5) .
C56 S4 1.771(3) .
C57 C58 1.384(5) .
C57 H57 0.9300 .
C58 C59 1.382(5) .
C58 H58 0.9300 .
C59 C60 1.384(5) .
C59 N7 1.432(4) .
C60 C61 1.379(5) .
C60 H60 0.9300 .
C61 H61 0.9300 .
C62 C63 1.351(5) .
C62 N7 1.382(5) .
C62 H62 0.9300 .
C63 N8 1.371(5) .
C63 H63 0.9300 .
C64 N8 1.313(4) .
C64 N7 1.355(4) .
C64 H64 0.9300 .
N1 Zn1 2.023(3) .
N4 Zn1 2.040(3) 1_565
N5 Zn2 2.004(3) .
N8 Zn2 2.038(3) 1_554
O2 Zn1 1.958(2) .
O3 S1 1.428(3) .
O4 S1 1.443(3) .
O6 Zn2 1.969(3) .
O7 Zn2 1.985(2) .
O9 S2 1.440(3) .
O10 S2 1.429(3) .
O11 Zn1 2.054(3) 1_564
O12 Zn1 2.437(4) 1_564
O13 S3 1.436(3) .
O14 S3 1.435(3) .
O15 S4 1.438(3) .
O16 S4 1.439(3) .
OW2 H2WA 1.0065 .
OW2 H2WB 0.9909 .
OW4 H4WB 0.6778 .
OW4 H4WA 0.9261 .
Zn1 N4 2.040(3) 1_545
Zn1 O11 2.054(3) 1_546
Zn1 O12 2.437(4) 1_546
Zn1 C28 2.553(4) 1_546
Zn2 N8 2.038(3) 1_556

loop_
_geom_torsion_atom_site_label_1
_geom_torsion_atom_site_label_2
_geom_torsion_atom_site_label_3
_geom_torsion_atom_site_label_4
_geom_torsion
_geom_torsion_site_symmetry_4
O1 C1 C2 C7 163.6(4) .
O2 C1 C2 C7 -16.4(6) .
O1 C1 C2 C3 -16.3(6) .
O2 C1 C2 C3 163.6(4) .
C7 C2 C3 C4 2.3(6) .
C1 C2 C3 C4 -177.8(4) .
C2 C3 C4 C5 -0.8(6) .
C3 C4 C5 C6 -2.1(6) .
C3 C4 C5 S1 177.6(3) .
C4 C5 C6 C7 3.2(6) .
S1 C5 C6 C7 -176.4(3) .
C5 C6 C7 C2 -1.6(7) .
C3 C2 C7 C6 -1.1(7) .
C1 C2 C7 C6 178.9(4) .
C13 C8 C9 C10 1.4(5) .
S1 C8 C9 C10 -177.7(3) .
C8 C9 C10 C11 -0.5(6) .
C9 C10 C11 C12 -1.5(5) .
C9 C10 C11 C14 177.0(3) .
C10 C11 C12 C13 2.6(5) .
C14 C11 C12 C13 -175.9(3) .
C9 C8 C13 C12 -0.3(5) .
S1 C8 C13 C12 178.8(3) .
C11 C12 C13 C8 -1.7(5) .
C10 C11 C14 O5 172.2(4) .
C12 C11 C14 O5 -9.3(6) .
C10 C11 C14 O6 -8.7(5) .
C12 C11 C14 O6 169.8(3) .
O8 C15 C16 C17 160.4(4) .
O7 C15 C16 C17 -21.2(5) .
O8 C15 C16 C21 -21.4(5) .
O7 C15 C16 C21 157.0(3) .
C21 C16 C17 C18 -1.4(5) .
C15 C16 C17 C18 176.7(3) .
C16 C17 C18 C19 0.0(5) .
C17 C18 C19 C20 1.1(5) .
C17 C18 C19 S2 179.4(3) .
C18 C19 C20 C21 -0.7(5) .
S2 C19 C20 C21 -179.0(3) .
C19 C20 C21 C16 -0.9(5) .
C17 C16 C21 C20 1.9(5) .
C15 C16 C21 C20 -176.3(3) .
C27 C22 C23 C24 2.7(5) .
S2 C22 C23 C24 -172.9(3) .
C22 C23 C24 C25 0.2(5) .
C23 C24 C25 C26 -3.4(5) .
C23 C24 C25 C28 173.0(3) .
C24 C25 C26 C27 3.8(5) .
C28 C25 C26 C27 -172.7(3) .
C25 C26 C27 C22 -1.0(5) .
C23 C22 C27 C26 -2.3(5) .
S2 C22 C27 C26 173.3(3) .
C24 C25 C28 O11 3.6(5) .
C26 C25 C28 O11 -179.9(3) .
C24 C25 C28 O12 -174.0(3) .
C26 C25 C28 O12 2.5(5) .
C24 C25 C28 Zn1 10(2) 1_564
C26 C25 C28 Zn1 -174.0(17) 1_564
N1 C30 C31 N2 -0.2(5) .
C37 C32 C33 C34 -1.9(5) .
N2 C32 C33 C34 174.6(3) .
C32 C33 C34 C35 1.2(5) .
C33 C34 C35 C36 0.6(5) .
C33 C34 C35 S3 -180.0(3) .
C34 C35 C36 C37 -1.7(5) .
S3 C35 C36 C37 178.9(3) .
C35 C36 C37 C32 0.9(5) .
C33 C32 C37 C36 0.9(5) .
N2 C32 C37 C36 -175.7(3) .
C43 C38 C39 C40 2.0(6) .
S3 C38 C39 C40 -175.4(3) .
C38 C39 C40 C41 0.2(6) .
C39 C40 C41 C42 -1.5(6) .
C39 C40 C41 N3 175.4(3) .
C40 C41 C42 C43 0.7(6) .
N3 C41 C42 C43 -176.4(4) .
C41 C42 C43 C38 1.6(6) .
C39 C38 C43 C42 -2.9(6) .
S3 C38 C43 C42 174.6(3) .
N3 C45 C46 N4 0.4(5) .
N5 C48 C49 N6 0.9(4) .
C55 C50 C51 C52 1.0(5) .
N6 C50 C51 C52 -176.6(3) .
C50 C51 C52 C53 -0.5(5) .
C51 C52 C53 C54 0.1(5) .
C51 C52 C53 S4 -178.6(3) .
C52 C53 C54 C55 -0.2(5) .
S4 C53 C54 C55 178.5(3) .
C53 C54 C55 C50 0.7(5) .
C51 C50 C55 C54 -1.1(5) .
N6 C50 C55 C54 176.6(3) .
C61 C56 C57 C58 0.1(6) .
S4 C56 C57 C58 -174.3(3) .
C56 C57 C58 C59 0.7(6) .
C57 C58 C59 C60 -0.5(6) .
C57 C58 C59 N7 177.2(3) .
C58 C59 C60 C61 -0.5(6) .
N7 C59 C60 C61 -178.0(3) .
C57 C56 C61 C60 -1.0(6) .
S4 C56 C61 C60 173.5(3) .
C59 C60 C61 C56 1.2(6) .
N7 C62 C63 N8 -0.4(5) .
N2 C29 N1 C30 0.0(4) .
N2 C29 N1 Zn1 173.8(2) .
C31 C30 N1 C29 0.1(4) .
C31 C30 N1 Zn1 -173.1(3) .
N1 C29 N2 C31 -0.1(4) .
N1 C29 N2 C32 -171.5(3) .
C30 C31 N2 C29 0.2(4) .
C30 C31 N2 C32 171.1(3) .
C37 C32 N2 C29 148.9(3) .
C33 C32 N2 C29 -27.7(5) .
C37 C32 N2 C31 -20.5(5) .
C33 C32 N2 C31 162.9(3) .
N4 C44 N3 C45 0.2(4) .
N4 C44 N3 C41 -168.8(3) .
C46 C45 N3 C44 -0.3(4) .
C46 C45 N3 C41 168.8(3) .
C40 C41 N3 C44 -42.4(5) .
C42 C41 N3 C44 134.7(4) .
C40 C41 N3 C45 150.6(4) .
C42 C41 N3 C45 -32.3(5) .
N3 C44 N4 C46 0.0(4) .
N3 C44 N4 Zn1 169.5(2) 1_565
C45 C46 N4 C44 -0.2(5) .
C45 C46 N4 Zn1 -168.1(3) 1_565
N6 C47 N5 C48 0.3(4) .
N6 C47 N5 Zn2 171.2(2) .
C49 C48 N5 C47 -0.7(4) .
C49 C48 N5 Zn2 -170.8(3) .
N5 C47 N6 C49 0.2(4) .
N5 C47 N6 C50 -172.8(3) .
C48 C49 N6 C47 -0.7(4) .
C48 C49 N6 C50 172.0(3) .
C55 C50 N6 C47 -14.8(5) .
C51 C50 N6 C47 162.8(3) .
C55 C50 N6 C49 173.7(3) .
C51 C50 N6 C49 -8.7(5) .
N8 C64 N7 C62 -0.2(4) .
N8 C64 N7 C59 170.8(3) .
C63 C62 N7 C64 0.3(5) .
C63 C62 N7 C59 -170.6(3) .
C58 C59 N7 C64 -147.5(4) .
C60 C59 N7 C64 30.2(5) .
C58 C59 N7 C62 21.8(5) .
C60 C59 N7 C62 -160.5(4) .
N7 C64 N8 C63 0.0(4) .
N7 C64 N8 Zn2 -156.0(2) 1_554
C62 C63 N8 C64 0.2(5) .
C62 C63 N8 Zn2 156.9(3) 1_554
O1 C1 O2 Zn1 -5.7(5) .
C2 C1 O2 Zn1 174.4(2) .
O5 C14 O6 Zn2 2.4(6) .
C11 C14 O6 Zn2 -176.7(2) .
O8 C15 O7 Zn2 -7.1(5) .
C16 C15 O7 Zn2 174.5(2) .
O12 C28 O11 Zn1 -3.6(4) 1_564
C25 C28 O11 Zn1 179.0(3) 1_564
O11 C28 O12 Zn1 3.0(4) 1_564
C25 C28 O12 Zn1 -179.5(3) 1_564
C13 C8 S1 O3 24.5(3) .
C9 C8 S1 O3 -156.3(3) .
C13 C8 S1 O4 155.7(3) .
C9 C8 S1 O4 -25.1(3) .
C13 C8 S1 C5 -90.0(3) .
C9 C8 S1 C5 89.1(3) .
C6 C5 S1 O3 153.0(3) .
C4 C5 S1 O3 -26.7(4) .
C6 C5 S1 O4 22.5(4) .
C4 C5 S1 O4 -157.1(3) .
C6 C5 S1 C8 -92.2(3) .
C4 C5 S1 C8 88.1(3) .
C27 C22 S2 O10 26.4(3) .
C23 C22 S2 O10 -157.9(3) .
C27 C22 S2 O9 157.6(3) .
C23 C22 S2 O9 -26.7(3) .
C27 C22 S2 C19 -87.8(3) .
C23 C22 S2 C19 88.0(3) .
C18 C19 S2 O10 159.8(3) .
C20 C19 S2 O10 -21.8(3) .
C18 C19 S2 O9 29.6(3) .
C20 C19 S2 O9 -152.0(3) .
C18 C19 S2 C22 -85.5(3) .
C20 C19 S2 C22 92.8(3) .
C34 C35 S3 O14 -23.2(3) .
C36 C35 S3 O14 156.2(3) .
C34 C35 S3 O13 -154.6(3) .
C36 C35 S3 O13 24.9(3) .
C34 C35 S3 C38 91.9(3) .
C36 C35 S3 C38 -88.7(3) .
C43 C38 S3 O14 -152.7(3) .
C39 C38 S3 O14 24.8(3) .
C43 C38 S3 O13 -22.8(3) .
C39 C38 S3 O13 154.7(3) .
C43 C38 S3 C35 91.8(3) .
C39 C38 S3 C35 -90.7(3) .
C54 C53 S4 O15 -154.2(3) .
C52 C53 S4 O15 24.5(3) .
C54 C53 S4 O16 -24.2(3) .
C52 C53 S4 O16 154.5(3) .
C54 C53 S4 C56 90.1(3) .
C52 C53 S4 C56 -91.2(3) .
C61 C56 S4 O15 20.1(3) .
C57 C56 S4 O15 -165.4(3) .
C61 C56 S4 O16 -108.8(3) .
C57 C56 S4 O16 65.7(3) .
C61 C56 S4 C53 136.8(3) .
C57 C56 S4 C53 -48.7(4) .
C1 O2 Zn1 N1 -56.2(3) .
C1 O2 Zn1 N4 58.2(3) 1_545
C1 O2 Zn1 O11 160.8(3) 1_546
C1 O2 Zn1 O12 -141.3(3) 1_546
C1 O2 Zn1 C28 -169.5(3) 1_546
C29 N1 Zn1 O2 -77.5(3) .
C30 N1 Zn1 O2 94.6(3) .
C29 N1 Zn1 N4 158.7(3) 1_545
C30 N1 Zn1 N4 -29.3(3) 1_545
C29 N1 Zn1 O11 57.1(3) 1_546
C30 N1 Zn1 O11 -130.8(3) 1_546
C29 N1 Zn1 O12 15.8(3) 1_546
C30 N1 Zn1 O12 -172.2(3) 1_546
C29 N1 Zn1 C28 35.0(3) 1_546
C30 N1 Zn1 C28 -152.9(3) 1_546
C14 O6 Zn2 O7 93.4(3) .
C14 O6 Zn2 N5 -32.7(3) .
C14 O6 Zn2 N8 -152.1(3) 1_556
C15 O7 Zn2 O6 175.9(3) .
C15 O7 Zn2 N5 -47.1(3) .
C15 O7 Zn2 N8 72.5(3) 1_556
C47 N5 Zn2 O6 40.0(3) .
C48 N5 Zn2 O6 -151.5(3) .
C47 N5 Zn2 O7 -81.1(3) .
C48 N5 Zn2 O7 87.4(3) .
C47 N5 Zn2 N8 156.0(3) 1_556
C48 N5 Zn2 N8 -35.5(3) 1_556
